data_8000339
loop_
_publ_author_name
'Sarkar, Sounak'
'Thomas, Sajesh P.'
'Potnuru, Lokeswara Rao'
'Edwards, Alison J.'
'Grosjean, Arnaud'
'Ramanathan, Krishna Venkatachala'
'Guru Row, T. N.'

_publ_section_title
;
 Experimental Insights into the Electronic Nature, Spectral Features, and
 Role of Entropy in Short
 CH<sub>3</sub>&#x00B7;&#x00B7;&#x00B7;CH<sub>3</sub> Hydrophobic
 Interactions.
;
_journal_issue 22
_journal_name_full 'The journal of physical chemistry letters'
_journal_page_first 7224
_journal_page_last 7229
_journal_paper_doi 10.1021/acs.jpclett.9b02734
_journal_volume 10
_journal_year 2019
_chemical_formula_moiety 'C7 H8 N4 O2, C7 H4 O2 F2, C7 H4 O2 F2'
_chemical_formula_sum 'C21 H16 F4 N4 O6'
_chemical_formula_weight 496.37
_chemical_name_common 'theophylline:2,5-diflurobenzoic acid'
_space_group_crystal_system triclinic
_space_group_IT_number 2
_space_group_name_Hall '-P 1'
_space_group_name_H-M_alt 'P -1'
_audit_conform_dict_location ftp://ftp.iucr.org/pub/cif_core.dic
_audit_conform_dict_name cif_core.dic
_audit_conform_dict_version 2.3
_audit_creation_date '30-Jun-18 T13:05:25-00:00'
_audit_creation_method 'XD routine XDCIF'
_cell_angle_alpha 93.5010(10)
_cell_angle_beta 99.2300(10)
_cell_angle_gamma 90.7180(10)
_cell_formula_units_Z 2
_cell_length_a 6.79520(10)
_cell_length_b 7.42360(10)
_cell_length_c 20.4083(2)
_cell_measurement_reflns_used 49020
_cell_measurement_temperature 100(2)
_cell_measurement_theta_max 52.6980
_cell_measurement_theta_min 2.0170
_cell_volume 1014.01(2)
_computing_cell_refinement 'CrysAlisPro 1.171.38.41 (Rigaku OD, 2015)'
_computing_data_collection 'CrysAlisPro 1.171.38.41 (Rigaku OD, 2015)'
_computing_data_reduction 'CrysAlisPro 1.171.38.41 (Rigaku OD, 2015)'
_computing_molecular_graphics 'Volkov et al, (2015)'
_computing_publication_material 'Volkov et al, (2015)'
_computing_structure_refinement 'Volkov et al, (2015)'
_diffrn_ambient_environment N~2~
_diffrn_ambient_temperature 100.01(13)
_diffrn_detector 'CCD plate'
_diffrn_detector_area_resol_mean 8.0419
_diffrn_detector_type Eos
_diffrn_measured_fraction_theta_full 0.996
_diffrn_measured_fraction_theta_max 0.990
_diffrn_measurement_details
;
List of Runs (angles in degrees, time in seconds):

  # Type    Start    End  Width  t~exp~   \w     \q     \k     \f   Frames
--------------------------------------------------------------------------
  1  \w    -42.00  19.00   1.00    2.50    --    0.00 100.00  81.47   61
  2  \w      3.00 109.00   1.00   30.00    --   74.37 -94.00-180.00  106
  3  \w      3.00 109.00   1.00   30.00    --   74.37 -94.00 -30.00  106
  4  \w   -101.00 -11.00   1.00    4.00    --  -32.53 -57.00-120.00   90
  5  \w     51.00 146.00   1.00   30.00    --   74.37  45.00  90.00   95
  6  \w      4.00 104.00   1.00   30.00    --   74.37 -77.00 -90.00  100
  7  \w   -101.00 -11.00   1.00    4.00    --  -32.53 -57.00 -30.00   90
  8  \w     53.00 142.00   1.00   30.00    --   74.37  61.00 120.00   89
  9  \w     53.00 142.00   1.00   30.00    --   74.37  61.00-150.00   89
 10  \w    -36.00  54.00   1.00    4.00    --   32.53 -57.00  60.00   90
 11  \w      6.00  96.00   1.00   30.00    --   74.37 -61.00  60.00   90
 12  \w     53.00 142.00   1.00   30.00    --   74.37  61.00 -30.00   89
 13  \w     20.00  46.00   1.00   15.00    --   52.00  81.00 159.00   26
 14  \w     53.00 142.00   1.00   30.00    --   74.37  61.00-180.00   89
 15  \w     53.00 142.00   1.00   30.00    --   74.37  61.00-120.00   89
 16  \w     19.00  45.00   1.00   15.00    --   52.00  82.00  46.32   26
 17  \w      2.00 111.00   1.00   30.00    --   74.37-100.00  40.22  109
 18  \w     44.00 145.00   1.00   30.00    --   74.37  77.00  60.00  101
 19  \w     19.00  45.00   1.00   15.00    --   52.00  82.00 -35.96   26
 20  \w     44.00 145.00   1.00   30.00    --   74.37  77.00 -30.00  101
 21  \w     44.00 145.00   1.00   30.00    --   74.37  77.00 -90.00  101
 22  \w     20.00  46.00   1.00   15.00    --   52.00  81.00  79.99   26
 23  \w     44.00 145.00   1.00   30.00    --   74.37  77.00 120.00  101
 24  \w     45.00 144.00   1.00   30.00    --   74.37  76.00   7.93   99
 25  \w     27.00 126.00   1.00   18.00    --   56.00  75.00  78.88   99
 26  \w      3.00  98.00   1.00   30.00    --   74.37 -45.00 150.00   95
 27  \w     44.00  81.00   1.00   30.00    --   74.37  77.00 -60.00   37
 28  \w     26.00 126.00   1.00   18.00    --   56.00  77.00 -81.99  100
 29  \w     44.00 145.00   1.00   30.00    --   74.37  77.00 150.00  101
 30  \w     27.00 126.00   1.00   18.00    --   56.00  75.00-152.64   99
 31  \w     30.00 130.00   1.00   21.00    --   60.00  77.00-128.00  100
 32  \w     28.00 126.00   1.00   18.00    --   56.00  74.00  22.22   98
 33  \w    -36.00  54.00   1.00    4.00    --   32.53 -57.00-120.00   90
 34  \w     -4.00  25.00   1.00    5.00    --   36.00  95.00-130.76   29
 35  \w     26.00 126.00   1.00   18.00    --   56.00  77.00 127.78  100
 36  \w     -6.00  20.00   1.00    5.00    --   36.00  99.00  70.98   26
 37  \w      4.00  34.00   1.00    8.00    --   40.00  87.00 -25.80   30
;
_diffrn_measurement_device 'four-circle diffractometer'
_diffrn_measurement_device_type 'Xcalibur, Eos, Nova'
_diffrn_measurement_method '\w scans'
_diffrn_orient_matrix_type 'CrysAlisPro convention (1999,Acta A55,543-557)'
_diffrn_orient_matrix_UB_11 0.0537983000
_diffrn_orient_matrix_UB_12 -0.0694178000
_diffrn_orient_matrix_UB_13 -0.0141580000
_diffrn_orient_matrix_UB_21 0.0825878000
_diffrn_orient_matrix_UB_22 0.0185789000
_diffrn_orient_matrix_UB_23 0.0256567000
_diffrn_orient_matrix_UB_31 -0.0383967000
_diffrn_orient_matrix_UB_32 -0.0632782000
_diffrn_orient_matrix_UB_33 0.0196523000
_diffrn_radiation_monochromator mirror
_diffrn_radiation_probe x-ray
_diffrn_radiation_type 'Mo K\a'
_diffrn_radiation_wavelength 0.71073
_diffrn_reflns_av_R_equivalents 0.0433
_diffrn_reflns_av_sigmaI/netI 0.0591
_diffrn_reflns_Laue_measured_fraction_full 0.996
_diffrn_reflns_Laue_measured_fraction_max 0.990
_diffrn_reflns_limit_h_max 15
_diffrn_reflns_limit_h_min -15
_diffrn_reflns_limit_k_max 16
_diffrn_reflns_limit_k_min -16
_diffrn_reflns_limit_l_max 45
_diffrn_reflns_limit_l_min -45
_diffrn_reflns_number 139866
_diffrn_reflns_point_group_measured_fraction_full 0.996
_diffrn_reflns_point_group_measured_fraction_max 0.990
_diffrn_reflns_theta_full 25.242
_diffrn_reflns_theta_max 52.049
_diffrn_reflns_theta_min 2.026
_diffrn_source 'micro-focus sealed X-ray tube'
_diffrn_source_type 'Mova (Mo) X-ray Source'
_exptl_absorpt_coefficient_mu 0.143
_exptl_absorpt_correction_T_max 1.000
_exptl_absorpt_correction_T_min 0.328
_exptl_absorpt_correction_type gaussian
_exptl_absorpt_process_details
;
CrysAlisPro 1.171.38.46 (Rigaku Oxford Diffraction, 2015)
Numerical absorption correction based on gaussian integration over
			a multifaceted crystal model
Empirical absorption correction using spherical harmonics,
 implemented in SCALE3 ABSPACK scaling algorithm.
;
_exptl_crystal_colour colourless
_exptl_crystal_density_diffrn 1.626
_exptl_crystal_density_method 'not measured'
_exptl_crystal_description tabular
_exptl_crystal_F_000 578.000
_exptl_crystal_size_max 0.583
_exptl_crystal_size_mid 0.331
_exptl_crystal_size_min 0.255
_refine_ls_extinction_method none
_refine_ls_goodness_of_fit_ref 1.085
_refine_ls_matrix_type full
_refine_ls_number_parameters 965
_refine_ls_number_reflns 18039
_refine_ls_number_restraints 0
_refine_ls_R_factor_all 0.048
_refine_ls_R_factor_gt 0.026
_refine_ls_shift/su_max 0
_refine_ls_structure_factor_coef Fsqd
_refine_ls_weighting_details
;
        calc w2 = 1/[s^2^(Fo^2^)]
;
_refine_ls_weighting_scheme calc
_refine_ls_wR_factor_ref 0.05
_reflns_number_gt 18039
_reflns_number_total 22987
_reflns_threshold_expression 'I > 2\s(I)'
_cod_data_source_file jz9b02734_si_003.cif
_cod_data_source_block Theo-25DFBZA-MM
_cod_depositor_comments 'Adding full bibliography for 8000326--8000347.cif.'
_cod_original_formula_sum 'C21 H16 N4 O6 F4'
_cod_database_code 8000339

loop_
_space_group_symop_id
_space_group_symop_operation_xyz
1 +X,+Y,+Z
2 -X,-Y,-Z

loop_
_atom_local_axes_atom_label
_atom_local_axes_atom0
_atom_local_axes_ax1
_atom_local_axes_atom1
_atom_local_axes_atom2
_atom_local_axes_ax2
F(30) C(22) Z F(30) C(23) Y
F(31) C(25) Z F(31) C(26) Y
F(40) C(32) Z F(40) C(33) Y
F(41) C(35) Z F(41) C(36) Y
O(13) C(6) Z O(13) H(39) Y
O(11) C(2) Z O(11) N(3) Y
O(29) H(29) Z O(29) C(27) Y
O(28) C(27) Z O(28) O(29) Y
O(38) C(37) Z O(38) H(7) Y
O(39) H(39) Z O(39) C(37) Y
N(1) C(6) Z N(1) C(2) Y
N(3) C(4) Z N(3) C(2) Y
N(9) C(8) Z N(9) C(4) Y
N(7) H(7) Z N(7) C(8) Y
C(4) N(9) Z C(4) N(3) Y
C(6) O(13) Z C(6) N(1) Y
C(2) O(11) Z C(2) N(3) Y
C(5) C(4) Z C(5) N(7) Y
C(8) H(8) Z C(8) N(7) Y
C(12) H(12A) Z C(12) H(12B) Y
C(10) H(10A) Z C(10) H(10B) Y
C(21) C(22) Z C(21) C(26) Y
C(26) H(26) Z C(26) C(25) Y
C(22) F(30) Z C(22) C(23) Y
C(27) O(28) Z C(27) O(29) Y
C(25) F(31) Z C(25) C(26) Y
C(24) H(24) Z C(24) C(25) Y
C(23) H(23) Z C(23) C(24) Y
C(37) O(38) Z C(37) O(39) Y
C(31) C(32) Z C(31) C(36) Y
C(32) F(40) Z C(32) C(33) Y
C(36) H(36) Z C(36) C(35) Y
C(33) H(33) Z C(33) C(34) Y
C(34) H(34) Z C(34) C(33) Y
C(35) F(41) Z C(35) C(36) Y
H(8) C(8) Z H(8) N(7) Y
H(12A) C(12) Z H(12A) H(12B) Y
H(12B) C(12) Z H(12B) H(12A) Y
H(12C) C(12) Z H(12C) H(12A) Y
H(10A) C(10) Z H(10A) H(10C) Y
H(10B) C(10) Z H(10B) H(10A) Y
H(10C) C(10) Z H(10C) H(10A) Y
H(26) C(26) Z H(26) C(25) Y
H(24) C(24) Z H(24) C(25) Y
H(23) C(23) Z H(23) C(24) Y
H(36) C(36) Z H(36) C(35) Y
H(33) C(33) Z H(33) C(34) Y
H(34) C(34) Z H(34) C(33) Y
H(7) N(7) Z H(7) O(38) Y
H(29) O(29) Z H(29) C(27) Y
H(39) O(39) Z H(39) O(13) Y

loop_
_atom_rho_multipole_atom_label
_atom_rho_multipole_coeff_Pv
_atom_rho_multipole_coeff_P00
_atom_rho_multipole_coeff_P11
_atom_rho_multipole_coeff_P1-1
_atom_rho_multipole_coeff_P10
_atom_rho_multipole_coeff_P20
_atom_rho_multipole_coeff_P21
_atom_rho_multipole_coeff_P2-1
_atom_rho_multipole_coeff_P22
_atom_rho_multipole_coeff_P2-2
_atom_rho_multipole_coeff_P30
_atom_rho_multipole_coeff_P31
_atom_rho_multipole_coeff_P3-1
_atom_rho_multipole_coeff_P32
_atom_rho_multipole_coeff_P3-2
_atom_rho_multipole_coeff_P33
_atom_rho_multipole_coeff_P3-3
_atom_rho_multipole_coeff_P40
_atom_rho_multipole_coeff_P41
_atom_rho_multipole_coeff_P4-1
_atom_rho_multipole_coeff_P42
_atom_rho_multipole_coeff_P4-2
_atom_rho_multipole_coeff_P43
_atom_rho_multipole_coeff_P4-3
_atom_rho_multipole_coeff_P44
_atom_rho_multipole_coeff_P4-4
_atom_rho_multipole_kappa
_atom_rho_multipole_kappa_prime0
_atom_rho_multipole_kappa_prime1
_atom_rho_multipole_kappa_prime2
_atom_rho_multipole_kappa_prime3
_atom_rho_multipole_kappa_prime4
F(30) 7.104(13) 0 0.011(11) -0.017(9) -0.009(9) -0.098(9) -0.002(10) 0.017(8) 0.005(10) 0.008(10) 0.032(8) -0.027(8) 0.000(6) 0.011(7) 0.003(7) 0.013(8) -0.028(8) 0 0 0 0 0 0 0 0 0 0.997654 0.87098 0.87098 0.87098 0.87098 0.87098
F(31) 7.070(14) 0 0.034(12) -0.065(9) 0.026(9) -0.090(10) 0.015(11) -0.012(8) -0.058(11) -0.039(11) 0.008(8) -0.004(8) 0.002(7) 0.015(8) -0.022(8) -0.011(8) 0.033(8) 0 0 0 0 0 0 0 0 0 0.997654 0.87098 0.87098 0.87098 0.87098 0.87098
F(40) 7.108(14) 0 -0.001(13) 0.042(9) 0.002(10) -0.088(12) 0.015(12) -0.022(10) -0.012(12) -0.022(12) 0.026(9) -0.019(9) 0.002(7) 0.057(9) -0.014(8) 0.034(9) -0.010(9) 0 0 0 0 0 0 0 0 0 0.997654 0.87098 0.87098 0.87098 0.87098 0.87098
F(41) 7.081(16) 0 0.055(16) 0.013(11) 0.036(11) -0.065(13) -0.008(14) -0.012(11) 0.006(14) 0.024(16) -0.034(10) 0.002(11) -0.021(8) 0.068(10) 0.003(10) 0.051(11) 0.053(11) 0 0 0 0 0 0 0 0 0 0.997654 0.87098 0.87098 0.87098 0.87098 0.87098
O(13) 6.106(16) 0 0.011(9) 0.002(8) -0.072(8) -0.027(8) 0.014(8) 0.010(7) -0.053(8) 0.015(8) 0.020(7) 0.001(7) -0.002(6) 0.014(7) -0.001(7) -0.004(7) 0.000(7) 0 0 0 0 0 0 0 0 0 0.988349 0.948853 0.948853 0.948853 0.948853 0.948853
O(11) 6.065(17) 0 -0.010(10) -0.003(8) -0.065(9) -0.062(9) -0.007(9) 0.017(8) -0.060(9) -0.018(10) 0.027(8) 0.003(8) 0.001(7) -0.012(8) -0.010(7) -0.008(8) -0.002(8) 0 0 0 0 0 0 0 0 0 0.988349 0.948853 0.948853 0.948853 0.948853 0.948853
O(29) 6.124(18) 0 0.023(10) -0.064(8) -0.050(9) 0.028(9) 0.000(9) 0.061(7) 0.018(9) -0.005(9) 0.091(8) -0.005(7) -0.073(6) 0.038(7) 0.012(7) 0.007(8) 0.006(8) 0 0 0 0 0 0 0 0 0 0.988265 0.951484 0.951484 0.951484 0.951484 0.951484
O(28) 6.190(18) 0 0.006(13) 0.003(8) -0.014(9) 0.006(10) 0.004(11) 0.020(8) -0.099(11) 0.021(12) 0.014(9) -0.011(9) 0.039(7) 0.017(8) -0.024(8) -0.002(9) -0.053(9) 0 0 0 0 0 0 0 0 0 0.986139 1.040874 1.040874 1.040874 1.040874 1.040874
O(38) 6.221(17) 0 0.014(10) 0.015(8) -0.013(8) 0.013(9) 0.005(10) 0.026(8) -0.062(9) 0.008(9) 0.037(7) 0.019(8) -0.012(6) 0.029(7) 0.008(7) 0.003(7) 0.023(7) 0 0 0 0 0 0 0 0 0 0.986139 1.040874 1.040874 1.040874 1.040874 1.040874
O(39) 6.13(2) 0 -0.017(12) -0.061(9) -0.069(10) -0.038(10) -0.008(10) 0.070(8) 0.028(11) 0.001(11) 0.091(9) -0.007(9) -0.021(7) 0.040(9) 0.000(8) 0.003(9) 0.027(9) 0 0 0 0 0 0 0 0 0 0.988265 0.951484 0.951484 0.951484 0.951484 0.951484
N(1) 5.035(19) 0 0.000(9) 0.010(8) 0.023(8) 0.004(8) -0.006(8) 0.007(7) 0.015(8) -0.005(8) 0.125(8) -0.002(8) 0.020(7) 0.094(8) 0.010(7) -0.005(7) 0.027(7) 0 0 0 0 0 0 0 0 0 0.993405 1.020532 1.020532 1.020532 1.020532 1.020532
N(3) 5.07(2) 0 -0.003(9) -0.005(8) -0.033(8) 0.008(8) 0.024(8) -0.003(7) 0.032(8) -0.007(8) 0.112(8) -0.016(8) -0.039(7) 0.098(8) -0.008(7) 0.017(8) 0.021(8) 0 0 0 0 0 0 0 0 0 0.993405 1.020532 1.020532 1.020532 1.020532 1.020532
N(9) 5.13(2) 0 -0.005(10) -0.103(9) -0.054(9) 0.004(9) -0.017(9) 0.087(8) -0.064(9) -0.004(9) 0.100(9) -0.006(9) -0.006(8) 0.048(9) -0.009(9) -0.005(9) -0.019(9) 0 0 0 0 0 0 0 0 0 0.979704 0.925175 0.925175 0.925175 0.925175 0.925175
N(7) 5.07(2) 0 -0.008(9) 0.008(8) 0.008(9) 0.030(8) -0.008(8) -0.043(7) -0.034(8) -0.014(8) 0.126(8) 0.008(8) 0.011(7) 0.084(8) -0.006(7) 0.015(8) 0.005(8) 0 0 0 0 0 0 0 0 0 0.989832 1.018047 1.018047 1.018047 1.018047 1.018047
C(4) 4.14(3) 0 -0.004(10) -0.080(10) 0.064(10) 0.124(10) -0.017(9) -0.014(9) -0.120(9) 0.000(9) 0.259(11) 0.001(10) 0.064(10) 0.166(10) 0.005(10) -0.016(10) 0.005(10) 0 0 0 0 0 0 0 0 0 0.997127 1.022463 1.022463 1.022463 1.022463 1.022463
C(6) 4.03(3) 0 -0.016(10) -0.018(10) 0.039(10) 0.189(10) 0.007(9) 0.030(9) -0.123(9) -0.014(9) 0.230(11) 0.000(10) -0.016(10) 0.168(10) 0.006(10) 0.006(10) -0.012(10) 0 0 0 0 0 0 0 0 0 0.985703 1.020398 1.020398 1.020398 1.020398 1.020398
C(2) 4.12(3) 0 -0.010(10) 0.014(10) 0.083(11) 0.205(10) 0.010(9) -0.009(9) -0.129(10) 0.010(10) 0.251(12) -0.005(11) -0.020(10) 0.200(11) 0.010(10) 0.008(10) 0.016(10) 0 0 0 0 0 0 0 0 0 0.985703 1.020398 1.020398 1.020398 1.020398 1.020398
C(5) 4.20(3) 0 -0.017(11) -0.017(10) 0.041(10) 0.030(9) 0.014(9) 0.042(9) -0.049(9) -0.005(9) 0.186(11) 0.027(10) -0.080(10) 0.152(10) 0.017(10) -0.018(10) -0.014(10) 0 0 0 0 0 0 0 0 0 0.997127 1.022463 1.022463 1.022463 1.022463 1.022463
C(8) 4.16(3) 0 0.031(11) -0.056(10) -0.027(12) 0.106(10) -0.019(9) 0.035(9) -0.112(10) -0.011(10) 0.264(11) -0.009(10) -0.014(10) 0.164(10) 0.023(10) -0.027(10) 0.026(10) 0 0 0 0 0 0 0 0 0 0.994571 1.033454 1.033454 1.033454 1.033454 1.033454
C(12) 3.07(6) 0 0.032(15) -0.068(19) 0.084(17) 0.027(14) -0.027(11) -0.018(12) -0.012(13) -0.078(12) 0.157(13) 0.045(12) 0.043(13) -0.036(12) -0.103(12) -0.010(13) -0.184(12) 0 0 0 0 0 0 0 0 0 1.02083 0.968706 0.968706 0.968706 0.968706 0.968706
C(10) 3.57(5) 0 0.012(14) 0.028(16) 0.104(16) 0.078(14) -0.036(11) -0.031(12) -0.009(12) -0.034(11) 0.169(14) 0.032(13) 0.025(13) -0.032(12) -0.090(12) -0.009(12) -0.148(12) 0 0 0 0 0 0 0 0 0 1.02083 0.968706 0.968706 0.968706 0.968706 0.968706
C(21) 4.14(3) 0 -0.008(10) 0.030(10) 0.017(10) 0.059(10) 0.003(9) 0.010(9) -0.084(9) -0.008(9) 0.188(11) 0.008(10) -0.042(10) 0.142(10) 0.005(10) 0.003(10) 0.003(10) 0 0 0 0 0 0 0 0 0 0.997705 1.034193 1.034193 1.034193 1.034193 1.034193
C(26) 3.96(3) 0 -0.006(11) 0.019(11) -0.063(13) 0.054(11) -0.011(9) -0.002(10) -0.132(10) 0.014(10) 0.207(12) 0.006(10) 0.024(11) 0.131(11) 0.001(10) -0.014(10) 0.003(10) 0 0 0 0 0 0 0 0 0 1.000098 1.008961 1.008961 1.008961 1.008961 1.008961
C(22) 3.93(3) 0 -0.015(11) 0.028(11) -0.117(11) -0.051(10) -0.004(10) 0.006(9) -0.150(10) -0.015(10) 0.248(12) -0.002(10) -0.008(10) 0.120(11) -0.002(10) 0.000(10) 0.006(11) 0 0 0 0 0 0 0 0 0 1.011223 1.012156 1.012156 1.012156 1.012156 1.012156
C(27) 3.96(3) 0 0.004(10) -0.043(10) 0.058(11) 0.178(10) -0.001(10) 0.018(9) -0.166(10) -0.020(10) 0.218(12) -0.015(11) 0.015(10) 0.204(11) 0.003(10) -0.004(10) -0.001(10) 0 0 0 0 0 0 0 0 0 0.999889 1.007388 1.007388 1.007388 1.007388 1.007388
C(25) 4.14(3) 0 0.006(10) -0.033(11) -0.149(11) -0.064(10) -0.012(10) 0.015(9) -0.166(10) 0.018(10) 0.275(12) 0.004(10) -0.002(10) 0.148(11) -0.006(10) 0.020(10) 0.012(11) 0 0 0 0 0 0 0 0 0 0.996879 1.017659 1.017659 1.017659 1.017659 1.017659
C(24) 4.15(3) 0 -0.014(11) -0.055(12) 0.011(13) 0.071(11) -0.015(10) 0.009(10) -0.125(11) 0.018(10) 0.191(12) -0.006(11) -0.017(11) 0.124(11) -0.010(11) 0.013(11) 0.007(11) 0 0 0 0 0 0 0 0 0 0.996669 1.01611 1.01611 1.01611 1.01611 1.01611
C(23) 4.03(4) 0 -0.011(11) -0.013(11) -0.024(13) 0.028(11) -0.018(10) 0.003(10) -0.132(11) -0.004(11) 0.211(12) -0.004(11) -0.001(11) 0.127(11) 0.003(11) 0.013(11) 0.027(11) 0 0 0 0 0 0 0 0 0 0.996669 1.01611 1.01611 1.01611 1.01611 1.01611
C(37) 4.02(3) 0 -0.016(11) -0.004(11) 0.050(11) 0.205(11) 0.005(10) 0.014(10) -0.165(10) 0.004(10) 0.247(13) -0.012(11) 0.018(11) 0.215(11) 0.001(11) 0.010(11) 0.018(10) 0 0 0 0 0 0 0 0 0 0.999889 1.007388 1.007388 1.007388 1.007388 1.007388
C(31) 4.15(3) 0 -0.001(10) 0.022(10) 0.069(11) 0.098(10) -0.001(10) -0.069(10) -0.100(10) -0.025(10) 0.198(11) -0.022(10) -0.032(10) 0.121(11) 0.008(10) 0.000(10) 0.003(10) 0 0 0 0 0 0 0 0 0 0.997705 1.034193 1.034193 1.034193 1.034193 1.034193
C(32) 3.94(3) 0 -0.020(11) 0.032(11) -0.130(11) -0.032(11) 0.027(10) 0.004(10) -0.137(11) -0.009(10) 0.262(12) -0.021(11) -0.003(11) 0.107(11) 0.004(11) 0.003(11) -0.025(11) 0 0 0 0 0 0 0 0 0 1.011223 1.012156 1.012156 1.012156 1.012156 1.012156
C(36) 4.12(4) 0 0.004(12) -0.029(12) -0.004(14) 0.078(12) -0.002(11) 0.027(10) -0.116(11) 0.007(11) 0.209(13) -0.017(11) -0.032(11) 0.137(12) 0.003(11) -0.004(11) -0.006(11) 0 0 0 0 0 0 0 0 0 1.000098 1.008961 1.008961 1.008961 1.008961 1.008961
C(33) 4.18(4) 0 0.014(12) 0.008(12) -0.005(14) 0.063(12) 0.017(11) -0.016(11) -0.117(12) -0.032(11) 0.201(13) -0.010(11) 0.014(12) 0.128(12) 0.009(11) -0.009(11) 0.010(11) 0 0 0 0 0 0 0 0 0 0.996669 1.01611 1.01611 1.01611 1.01611 1.01611
C(34) 4.10(4) 0 -0.014(12) 0.006(13) -0.019(13) 0.052(12) 0.000(11) -0.022(11) -0.146(13) -0.027(12) 0.212(13) 0.018(11) 0.019(12) 0.114(12) 0.001(11) 0.028(12) 0.004(12) 0 0 0 0 0 0 0 0 0 0.996669 1.01611 1.01611 1.01611 1.01611 1.01611
C(35) 4.09(3) 0 0.004(12) -0.003(12) -0.140(11) -0.019(12) 0.006(11) 0.016(11) -0.169(12) 0.009(11) 0.245(13) 0.001(12) -0.040(12) 0.149(12) -0.002(12) -0.018(12) 0.022(12) 0 0 0 0 0 0 0 0 0 0.996879 1.017659 1.017659 1.017659 1.017659 1.017659
H(8) 0.795(16) 0 -0.009(11) 0.022(11) 0.165(14) 0.025(18) 0 0 0 0 0 0 0 0 0 0 0 0 0 0 0 0 0 0 0 0 1.2 1.2 1.2 1.2 1.2 1.2
H(12A) 1.10(3) 0 0.127(16) -0.046(16) 0.22(2) 0.07(3) 0 0 0 0 0 0 0 0 0 0 0 0 0 0 0 0 0 0 0 0 1.2 1.2 1.2 1.2 1.2 1.2
H(12B) 1.36(4) 0 -0.02(2) 0.02(2) 0.51(3) 0.27(4) 0 0 0 0 0 0 0 0 0 0 0 0 0 0 0 0 0 0 0 0 1.2 1.2 1.2 1.2 1.2 1.2
H(12C) 1.05(3) 0 0.023(15) 0.002(16) 0.28(2) 0.09(3) 0 0 0 0 0 0 0 0 0 0 0 0 0 0 0 0 0 0 0 0 1.2 1.2 1.2 1.2 1.2 1.2
H(10A) 0.784(18) 0 -0.012(11) -0.019(11) 0.128(15) -0.006(18) 0 0 0 0 0 0 0 0 0 0 0 0 0 0 0 0 0 0 0 0 1.2 1.2 1.2 1.2 1.2 1.2
H(10B) 0.99(2) 0 -0.037(15) -0.057(14) 0.239(19) 0.01(2) 0 0 0 0 0 0 0 0 0 0 0 0 0 0 0 0 0 0 0 0 1.2 1.2 1.2 1.2 1.2 1.2
H(10C) 1.04(2) 0 0.038(13) 0.017(13) 0.219(19) 0.11(2) 0 0 0 0 0 0 0 0 0 0 0 0 0 0 0 0 0 0 0 0 1.2 1.2 1.2 1.2 1.2 1.2
H(26) 0.884(18) 0 -0.015(12) 0.006(12) 0.189(15) 0.071(19) 0 0 0 0 0 0 0 0 0 0 0 0 0 0 0 0 0 0 0 0 1.2 1.2 1.2 1.2 1.2 1.2
H(24) 0.808(16) 0 0.002(11) 0.020(10) 0.130(13) 0.000(18) 0 0 0 0 0 0 0 0 0 0 0 0 0 0 0 0 0 0 0 0 1.2 1.2 1.2 1.2 1.2 1.2
H(23) 0.879(19) 0 0.004(12) -0.026(12) 0.184(16) 0.05(2) 0 0 0 0 0 0 0 0 0 0 0 0 0 0 0 0 0 0 0 0 1.2 1.2 1.2 1.2 1.2 1.2
H(36) 0.861(18) 0 -0.013(12) -0.028(11) 0.138(15) 0.001(19) 0 0 0 0 0 0 0 0 0 0 0 0 0 0 0 0 0 0 0 0 1.2 1.2 1.2 1.2 1.2 1.2
H(33) 0.856(19) 0 -0.019(12) -0.056(12) 0.161(15) -0.01(2) 0 0 0 0 0 0 0 0 0 0 0 0 0 0 0 0 0 0 0 0 1.2 1.2 1.2 1.2 1.2 1.2
H(34) 0.837(18) 0 0.039(13) -0.014(12) 0.187(16) 0.02(2) 0 0 0 0 0 0 0 0 0 0 0 0 0 0 0 0 0 0 0 0 1.2 1.2 1.2 1.2 1.2 1.2
H(7) 0.756(16) 0 -0.029(10) -0.015(11) 0.175(14) 0.13(2) 0 0 0 0 0 0 0 0 0 0 0 0 0 0 0 0 0 0 0 0 1.2 1.2 1.2 1.2 1.2 1.2
H(29) 0.589(13) 0 0.059(10) 0.021(9) 0.148(11) 0.060(16) 0 0 0 0 0 0 0 0 0 0 0 0 0 0 0 0 0 0 0 0 1.2 1.2 1.2 1.2 1.2 1.2
H(39) 0.703(16) 0 0.009(11) -0.034(12) 0.204(15) 0.15(2) 0 0 0 0 0 0 0 0 0 0 0 0 0 0 0 0 0 0 0 0 1.2 1.2 1.2 1.2 1.2 1.2

loop_
_atom_site_label
_atom_site_type_symbol
_atom_site_fract_x
_atom_site_fract_y
_atom_site_fract_z
_atom_site_U_iso_or_equiv
_atom_site_adp_type
_atom_site_occupancy
_atom_site_symmetry_multiplicity
F(30) F 0.73791(5) 0.94201(5) 0.333662(14) 0.018 Uani 1 2
F(31) F 0.89117(5) 0.66965(6) 0.094626(16) 0.02 Uani 1 2
F(40) F -0.80388(5) 1.69384(8) 0.426706(18) 0.025 Uani 1 2
F(41) F -0.09892(7) 1.81304(10) 0.59245(2) 0.032 Uani 1 2
O(13) O -0.58687(4) 1.48632(4) 0.208743(13) 0.013 Uani 1 2
O(11) O -0.50960(5) 1.25883(5) 0.001369(14) 0.017 Uani 1 2
O(29) O 0.32488(4) 1.00215(5) 0.161324(14) 0.015 Uani 1 2
O(28) O 0.38985(7) 1.05169(9) 0.271577(18) 0.025 Uani 1 2
O(38) O -0.27962(6) 1.52187(6) 0.365407(17) 0.017 Uani 1 2
O(39) O -0.59998(6) 1.58735(7) 0.332975(16) 0.021 Uani 1 2
N(1) N -0.53960(4) 1.38195(4) 0.105095(12) 0.011 Uani 1 2
N(3) N -0.25459(4) 1.21824(4) 0.085160(12) 0.011 Uani 1 2
N(9) N -0.00287(4) 1.19247(4) 0.183990(12) 0.011 Uani 1 2
N(7) N -0.17141(4) 1.33401(4) 0.256685(12) 0.011 Uani 1 2
C(4) C -0.18130(4) 1.24545(4) 0.151500(12) 0.01 Uani 1 2
C(6) C -0.47879(4) 1.40663(4) 0.173525(12) 0.01 Uani 1 2
C(2) C -0.43870(4) 1.28461(4) 0.060241(12) 0.012 Uani 1 2
C(5) C -0.28878(4) 1.33380(4) 0.194931(11) 0.01 Uani 1 2
C(8) C -0.00347(4) 1.24971(4) 0.247680(13) 0.012 Uani 1 2
C(12) C -0.15034(5) 1.11135(5) 0.039516(14) 0.015 Uani 1 2
C(10) C -0.73180(4) 1.45868(5) 0.078566(14) 0.015 Uani 1 2
C(21) C 0.62898(4) 0.89487(4) 0.216918(12) 0.01 Uani 1 2
C(26) C 0.67178(4) 0.82332(4) 0.155619(13) 0.011 Uani 1 2
C(22) C 0.77121(4) 0.87634(4) 0.273688(12) 0.012 Uani 1 2
C(27) C 0.43811(4) 0.98943(4) 0.220353(13) 0.012 Uani 1 2
C(25) C 0.85125(4) 0.73910(4) 0.154008(13) 0.013 Uani 1 2
C(24) C 0.99280(4) 0.72124(4) 0.210285(15) 0.014 Uani 1 2
C(23) C 0.95129(4) 0.79127(4) 0.271252(14) 0.014 Uani 1 2
C(37) C -0.43587(4) 1.58641(4) 0.377131(13) 0.013 Uani 1 2
C(31) C -0.44992(4) 1.67279(4) 0.443900(13) 0.013 Uani 1 2
C(32) C -0.62637(5) 1.72327(5) 0.466149(13) 0.015 Uani 1 2
C(36) C -0.27013(5) 1.70358(5) 0.487898(14) 0.016 Uani 1 2
C(33) C -0.62808(5) 1.80230(5) 0.529567(15) 0.017 Uani 1 2
C(34) C -0.44927(6) 1.83385(5) 0.572681(15) 0.018 Uani 1 2
C(35) C -0.27403(5) 1.78315(6) 0.550533(15) 0.019 Uani 1 2
H(8) H 0.12051 1.229674 0.287986 0.025 Uiso 1 2
H(12A) H -0.011152 1.06328 0.066828 0.063 Uiso 1 2
H(12B) H -0.1178 1.192748 0.00114 0.097 Uiso 1 2
H(12C) H -0.243468 0.996716 0.017679 0.062 Uiso 1 2
H(10A) H -0.848762 1.403925 0.103531 0.024 Uiso 1 2
H(10B) H -0.766115 1.424785 0.027173 0.044 Uiso 1 2
H(10C) H -0.723077 1.604648 0.087312 0.042 Uiso 1 2
H(26) H 0.566564 0.833858 0.110652 0.027 Uiso 1 2
H(24) H 1.131511 0.654896 0.206838 0.02 Uiso 1 2
H(23) H 1.056908 0.779746 0.315811 0.033 Uiso 1 2
H(36) H -0.129816 1.665519 0.472818 0.03 Uiso 1 2
H(33) H -0.768368 1.839157 0.545461 0.031 Uiso 1 2
H(34) H -0.446716 1.897194 0.622916 0.035 Uiso 1 2
H(7) H -0.209 1.394713 0.300177 0.026 Uiso 1 2
H(29) H 0.195271 1.063997 0.169862 0.011 Uiso 1 2
H(39) H -0.574337 1.537667 0.287783 0.031 Uiso 1 2

loop_
_atom_site_aniso_label
_atom_site_aniso_U_11
_atom_site_aniso_U_22
_atom_site_aniso_U_33
_atom_site_aniso_U_23
_atom_site_aniso_U_13
_atom_site_aniso_U_12
F(30) 0.01767(12) 0.02614(15) 0.00978(10) -0.00148(9) 0.00094(8) 0.00545(10)
F(31) 0.01829(13) 0.02785(16) 0.01451(12) -0.00377(10) 0.00346(9) 0.01034(11)
F(40) 0.01439(13) 0.0447(2) 0.01491(13) -0.00274(13) 0.00194(9) 0.00582(13)
F(41) 0.02098(17) 0.0537(3) 0.01694(14) -0.01198(16) -0.00109(11) -0.00309(18)
O(13) 0.01138(10) 0.01700(12) 0.01021(10) -0.00125(7) 0.00247(7) 0.00506(8)
O(11) 0.01605(12) 0.02414(15) 0.00907(10) -0.00293(9) -0.00012(8) 0.00416(10)
O(29) 0.01125(11) 0.02185(13) 0.01107(10) -0.00047(8) 0.00095(7) 0.00605(9)
O(28) 0.01834(15) 0.0447(2) 0.01124(12) -0.00470(13) 0.00123(10) 0.01586(14)
O(38) 0.01583(13) 0.02373(15) 0.01231(12) -0.00418(10) 0.00355(9) 0.00472(11)
O(39) 0.01749(13) 0.03383(18) 0.01053(11) -0.00419(10) 0.00066(8) 0.00796(12)
N(1) 0.01001(10) 0.01416(11) 0.00853(9) -0.00018(7) 0.00117(6) 0.00286(7)
N(3) 0.01111(10) 0.01417(11) 0.00897(10) -0.00182(7) 0.00199(6) 0.00269(7)
N(9) 0.00919(10) 0.01404(11) 0.01097(10) -0.00056(7) 0.00217(6) 0.00301(7)
N(7) 0.01024(10) 0.01370(11) 0.00899(10) -0.00106(7) 0.00127(6) 0.00320(7)
C(4) 0.00919(10) 0.01148(10) 0.00886(10) -0.00076(6) 0.00183(6) 0.00191(7)
C(6) 0.00931(10) 0.01144(10) 0.00894(9) -0.00040(6) 0.00199(6) 0.00236(7)
C(2) 0.01120(10) 0.01476(11) 0.00834(10) -0.00126(7) 0.00110(6) 0.00195(7)
C(5) 0.00919(10) 0.01164(11) 0.00866(9) -0.00068(6) 0.00138(6) 0.00256(7)
C(8) 0.01026(10) 0.01552(12) 0.01058(10) -0.00051(7) 0.00082(7) 0.00339(7)
C(12) 0.01535(12) 0.01846(13) 0.01195(11) -0.00343(8) 0.00405(8) 0.00396(9)
C(10) 0.01137(11) 0.01984(13) 0.01217(11) 0.00180(8) 0.00087(7) 0.00401(8)
C(21) 0.00889(10) 0.01213(11) 0.00970(10) 0.00029(7) 0.00129(6) 0.00171(7)
C(26) 0.01011(10) 0.01327(11) 0.01041(10) -0.00051(7) 0.00143(6) 0.00248(7)
C(22) 0.01092(10) 0.01480(12) 0.00968(10) 0.00067(7) 0.00055(6) 0.00231(7)
C(27) 0.00962(10) 0.01621(12) 0.01011(10) -0.00032(7) 0.00176(6) 0.00301(7)
C(25) 0.01151(11) 0.01430(12) 0.01240(11) -0.00041(7) 0.00243(7) 0.00396(8)
C(24) 0.01116(11) 0.01533(12) 0.01515(11) 0.00148(8) 0.00168(7) 0.00455(8)
C(23) 0.01150(11) 0.01725(13) 0.01294(11) 0.00186(8) -0.00017(7) 0.00397(8)
C(37) 0.01450(11) 0.01648(12) 0.00904(10) -0.00090(7) 0.00297(7) 0.00267(8)
C(31) 0.01378(11) 0.01568(12) 0.00906(10) -0.00082(7) 0.00306(7) 0.00216(8)
C(32) 0.01478(12) 0.02029(14) 0.01040(10) 0.00005(8) 0.00367(7) 0.00373(9)
C(36) 0.01474(12) 0.02230(14) 0.01121(11) -0.00324(9) 0.00255(8) 0.00108(9)
C(33) 0.01897(13) 0.02150(14) 0.01161(11) -0.00062(9) 0.00599(9) 0.00451(10)
C(34) 0.02181(14) 0.02109(15) 0.01059(11) -0.00295(9) 0.00484(9) 0.00129(11)
C(35) 0.01805(13) 0.02562(16) 0.01131(11) -0.00480(10) 0.00214(9) -0.00040(11)

loop_
_geom_angle_atom_site_label_1
_geom_angle_atom_site_label_2
_geom_angle_atom_site_label_3
_geom_angle
_geom_angle_site_symmetry_1
_geom_angle_site_symmetry_2
_geom_angle_site_symmetry_3
_geom_angle_publ_flag
C(27) O(29) H(29) 106.95(2) 1_555 1_555 1_555 yes
C(37) O(39) H(39) 110.57(3) 1_555 1_555 1_555 yes
C(6) N(1) C(2) 126.01(2) 1_555 1_555 1_555 yes
C(6) N(1) C(10) 116.32(2) 1_555 1_555 1_555 yes
C(2) N(1) C(10) 117.60(2) 1_555 1_555 1_555 yes
C(4) N(3) C(2) 119.64(2) 1_555 1_555 1_555 yes
C(4) N(3) C(12) 122.31(2) 1_555 1_555 1_555 yes
C(2) N(3) C(12) 117.95(2) 1_555 1_555 1_555 yes
C(4) N(9) C(8) 104.10(2) 1_555 1_555 1_555 yes
C(5) N(7) C(8) 106.48(2) 1_555 1_555 1_555 yes
C(5) N(7) H(7) 124.58(2) 1_555 1_555 1_555 yes
C(8) N(7) H(7) 128.88(2) 1_555 1_555 1_555 yes
N(3) C(4) N(9) 127.40(2) 1_555 1_555 1_555 yes
N(3) C(4) C(5) 121.68(2) 1_555 1_555 1_555 yes
N(9) C(4) C(5) 110.92(2) 1_555 1_555 1_555 yes
O(13) C(6) N(1) 120.15(2) 1_555 1_555 1_555 yes
O(13) C(6) C(5) 126.99(2) 1_555 1_555 1_555 yes
N(1) C(6) C(5) 112.86(2) 1_555 1_555 1_555 yes
O(11) C(2) N(1) 121.79(3) 1_555 1_555 1_555 yes
O(11) C(2) N(3) 120.96(2) 1_555 1_555 1_555 yes
N(1) C(2) N(3) 117.26(2) 1_555 1_555 1_555 yes
N(7) C(5) C(4) 105.66(2) 1_555 1_555 1_555 yes
N(7) C(5) C(6) 131.98(2) 1_555 1_555 1_555 yes
C(4) C(5) C(6) 122.35(2) 1_555 1_555 1_555 yes
N(9) C(8) N(7) 112.83(2) 1_555 1_555 1_555 yes
N(9) C(8) H(8) 123.49(2) 1_555 1_555 1_555 yes
N(7) C(8) H(8) 123.68(2) 1_555 1_555 1_555 yes
N(3) C(12) H(12A) 109.42(2) 1_555 1_555 1_555 yes
N(3) C(12) H(12B) 109.57(3) 1_555 1_555 1_555 yes
N(3) C(12) H(12C) 109.55(3) 1_555 1_555 1_555 yes
H(12A) C(12) H(12B) 109.42(3) 1_555 1_555 1_555 yes
H(12A) C(12) H(12C) 109.36(3) 1_555 1_555 1_555 yes
H(12B) C(12) H(12C) 109.52(2) 1_555 1_555 1_555 yes
N(1) C(10) H(10A) 109.46(3) 1_555 1_555 1_555 yes
N(1) C(10) H(10B) 109.49(2) 1_555 1_555 1_555 yes
N(1) C(10) H(10C) 109.51(3) 1_555 1_555 1_555 yes
H(10A) C(10) H(10B) 109.41(3) 1_555 1_555 1_555 yes
H(10A) C(10) H(10C) 109.45(2) 1_555 1_555 1_555 yes
H(10B) C(10) H(10C) 109.50(3) 1_555 1_555 1_555 yes
C(26) C(21) C(22) 117.96(2) 1_555 1_555 1_555 yes
C(26) C(21) C(27) 120.29(2) 1_555 1_555 1_555 yes
C(22) C(21) C(27) 121.74(2) 1_555 1_555 1_555 yes
C(21) C(26) C(25) 118.84(2) 1_555 1_555 1_555 yes
C(21) C(26) H(26) 120.59(2) 1_555 1_555 1_555 yes
C(25) C(26) H(26) 120.57(2) 1_555 1_555 1_555 yes
F(30) C(22) C(21) 120.48(2) 1_555 1_555 1_555 yes
F(30) C(22) C(23) 117.00(2) 1_555 1_555 1_555 yes
C(21) C(22) C(23) 122.52(2) 1_555 1_555 1_555 yes
O(29) C(27) O(28) 122.43(3) 1_555 1_555 1_555 yes
O(29) C(27) C(21) 113.68(2) 1_555 1_555 1_555 yes
O(28) C(27) C(21) 123.88(3) 1_555 1_555 1_555 yes
F(31) C(25) C(26) 118.49(3) 1_555 1_555 1_555 yes
F(31) C(25) C(24) 118.27(2) 1_555 1_555 1_555 yes
C(26) C(25) C(24) 123.23(2) 1_555 1_555 1_555 yes
C(25) C(24) C(23) 118.29(2) 1_555 1_555 1_555 yes
C(25) C(24) H(24) 120.90(3) 1_555 1_555 1_555 yes
C(23) C(24) H(24) 120.81(3) 1_555 1_555 1_555 yes
C(22) C(23) C(24) 119.16(2) 1_555 1_555 1_555 yes
C(22) C(23) H(23) 120.45(3) 1_555 1_555 1_555 yes
C(24) C(23) H(23) 120.39(2) 1_555 1_555 1_555 yes
O(38) C(37) O(39) 123.74(3) 1_555 1_555 1_555 yes
O(38) C(37) C(31) 120.76(3) 1_555 1_555 1_555 yes
O(39) C(37) C(31) 115.49(2) 1_555 1_555 1_555 yes
C(37) C(31) C(32) 125.41(3) 1_555 1_555 1_555 yes
C(37) C(31) C(36) 116.66(2) 1_555 1_555 1_555 yes
C(32) C(31) C(36) 117.92(2) 1_555 1_555 1_555 yes
F(40) C(32) C(31) 120.68(3) 1_555 1_555 1_555 yes
F(40) C(32) C(33) 117.10(3) 1_555 1_555 1_555 yes
C(31) C(32) C(33) 122.20(3) 1_555 1_555 1_555 yes
C(31) C(36) C(35) 119.23(3) 1_555 1_555 1_555 yes
C(31) C(36) H(36) 120.37(2) 1_555 1_555 1_555 yes
C(35) C(36) H(36) 120.40(3) 1_555 1_555 1_555 yes
C(32) C(33) C(34) 119.56(3) 1_555 1_555 1_555 yes
C(32) C(33) H(33) 120.33(3) 1_555 1_555 1_555 yes
C(34) C(33) H(33) 120.11(3) 1_555 1_555 1_555 yes
C(33) C(34) C(35) 118.16(3) 1_555 1_555 1_555 yes
C(33) C(34) H(34) 120.89(3) 1_555 1_555 1_555 yes
C(35) C(34) H(34) 120.95(3) 1_555 1_555 1_555 yes
F(41) C(35) C(36) 118.60(3) 1_555 1_555 1_555 yes
F(41) C(35) C(34) 118.47(3) 1_555 1_555 1_555 yes
C(36) C(35) C(34) 122.93(3) 1_555 1_555 1_555 yes

loop_
_geom_bond_atom_site_label_1
_geom_bond_atom_site_label_2
_geom_bond_distance
_geom_bond_site_symmetry_1
_geom_bond_site_symmetry_2
_geom_bond_publ_flag
F(30) C(22) 1.3438(4) 1_555 1_555 yes
F(31) C(25) 1.3567(4) 1_555 1_555 yes
F(40) C(32) 1.3458(5) 1_555 1_555 yes
F(41) C(35) 1.3567(5) 1_555 1_555 yes
O(13) C(6) 1.2386(3) 1_555 1_555 yes
O(11) C(2) 1.2232(4) 1_555 1_555 yes
O(29) C(27) 1.3306(4) 1_555 1_555 yes
O(29) H(29) 1.0327(3) 1_555 1_555 yes
O(28) C(27) 1.2119(4) 1_555 1_555 yes
O(38) C(37) 1.2224(4) 1_555 1_555 yes
O(39) C(37) 1.3170(4) 1_555 1_555 yes
O(39) H(39) 1.0142(3) 1_555 1_555 yes
N(1) C(6) 1.3915(3) 1_555 1_555 yes
N(1) C(2) 1.4011(3) 1_555 1_555 yes
N(1) C(10) 1.4673(3) 1_555 1_555 yes
N(3) C(4) 1.3673(3) 1_555 1_555 yes
N(3) C(2) 1.3815(3) 1_555 1_555 yes
N(3) C(12) 1.4611(3) 1_555 1_555 yes
N(9) C(4) 1.3602(3) 1_555 1_555 yes
N(9) C(8) 1.3433(3) 1_555 1_555 yes
N(7) C(5) 1.3790(3) 1_555 1_555 yes
N(7) C(8) 1.3412(3) 1_555 1_555 yes
N(7) H(7) 1.0406(2) 1_555 1_555 yes
C(4) C(5) 1.3776(3) 1_555 1_555 yes
C(6) C(5) 1.4198(3) 1_555 1_555 yes
C(8) H(8) 1.0974(3) 1_555 1_555 yes
C(12) H(12A) 1.0937(3) 1_555 1_555 yes
C(12) H(12B) 1.0665(4) 1_555 1_555 yes
C(12) H(12C) 1.0830(4) 1_555 1_555 yes
C(10) H(10A) 1.0971(3) 1_555 1_555 yes
C(10) H(10B) 1.0515(3) 1_555 1_555 yes
C(10) H(10C) 1.0867(4) 1_555 1_555 yes
C(21) C(26) 1.4040(3) 1_555 1_555 yes
C(21) C(22) 1.3996(3) 1_555 1_555 yes
C(21) C(27) 1.4919(3) 1_555 1_555 yes
C(26) C(25) 1.3816(3) 1_555 1_555 yes
C(26) H(26) 1.0766(3) 1_555 1_555 yes
C(22) C(23) 1.3906(4) 1_555 1_555 yes
C(25) C(24) 1.3890(4) 1_555 1_555 yes
C(24) C(23) 1.3911(4) 1_555 1_555 yes
C(24) H(24) 1.0792(3) 1_555 1_555 yes
C(23) H(23) 1.0729(3) 1_555 1_555 yes
C(37) C(31) 1.4879(3) 1_555 1_555 yes
C(31) C(32) 1.3962(4) 1_555 1_555 yes
C(31) C(36) 1.4025(4) 1_555 1_555 yes
C(32) C(33) 1.3899(4) 1_555 1_555 yes
C(36) C(35) 1.3794(4) 1_555 1_555 yes
C(36) H(36) 1.0834(3) 1_555 1_555 yes
C(33) C(34) 1.3893(5) 1_555 1_555 yes
C(33) H(33) 1.0880(3) 1_555 1_555 yes
C(34) C(35) 1.3882(5) 1_555 1_555 yes
C(34) H(34) 1.0990(3) 1_555 1_555 yes
